data_1008712
loop_
_publ_author_name
'Grey, I E'
'Collomb, A'
'Obradors, X'

_publ_section_title
;
The crystal structure of a new quaternary ferrite: Ba12 Fe28 Ti15 O84
;
_journal_coden_ASTM JSSCBI
_journal_name_full 'Journal of Solid State Chemistry'
_journal_page_first 131
_journal_page_last 139
_journal_paper_doi 10.1016/0022-4596(91)90066-Q
_journal_volume 91
_journal_year 1991
_chemical_formula_analytical 'Ba11.5 Fe28.25 Ti15.25 O84.5'
_chemical_formula_structural 'Ba12 Fe29.28 Ti13.72 O84'
_chemical_formula_sum 'Ba12 Fe29.28 O84 Ti13.72'
_chemical_name_systematic
;
Barium iron titanium oxide (12/29.3/13.7/84)
;
_space_group_IT_number 12
_symmetry_cell_setting monoclinic
_symmetry_Int_Tables_number 12
_symmetry_space_group_name_Hall '-C 2y'
_symmetry_space_group_name_H-M 'C 1 2/m 1'
_cell_angle_alpha 90
_cell_angle_beta 99.33(6)
_cell_angle_gamma 90
_cell_formula_units_Z 2
_cell_length_a 9.988(7)
_cell_length_b 17.29799(900)
_cell_length_c 19.17(2)
_cell_volume 3268.2
_refine_ls_R_factor_all 0.047
_cod_database_code 1008712

loop_
_symmetry_equiv_pos_as_xyz
x,y,z
x,-y,z
-x,-y,-z
-x,y,-z
1/2+x,1/2+y,z
1/2+x,1/2-y,z
1/2-x,1/2-y,-z
1/2-x,1/2+y,-z

loop_
_atom_site_label
_atom_site_type_symbol
_atom_site_symmetry_multiplicity
_atom_site_Wyckoff_symbol
_atom_site_fract_x
_atom_site_fract_y
_atom_site_fract_z
_atom_site_occupancy
_atom_site_attached_hydrogens
_atom_site_calc_flag
Ba1 Ba2+ 8 j 0.3174(1) 0.1633(1) 0.4381(1) 1. 0 d
Ba2 Ba2+ 4 i 0.8076(1) 0. 0.4405(1) 1. 0 d
Ba3 Ba2+ 8 j 0.4387(1) 0.3327(1) 0.3107(1) 1. 0 d
Ba4 Ba2+ 4 i 0.3152(1) 0. 0.0839(1) 1. 0 d
Fe1 Fe3+ 2 a 0. 0. 0. 1. 0 d
Fe2 Fe3+ 8 j 0.1714(2) 0.1720(1) 0.0272(1) 1. 0 d
Fe3 Fe3+ 4 g 0. 0.3442(2) 0. 0.91(6) 0 d
Ti1 Ti4+ 4 g 0. 0.3442(2) 0. 0.09(6) 0 d
Fe4 Fe3+ 4 i 0.7039(3) 0. 0.1112(2) 0.83(6) 0 d
Ti2 Ti4+ 4 i 0.7039(3) 0. 0.1112(2) 0.17(6) 0 d
Fe5 Fe3+ 8 j 0.9520(2) 0.2583(1) 0.1327(1) 0.87(4) 0 d
Ti3 Ti4+ 8 j 0.9520(2) 0.2583(1) 0.1327(1) 0.13(4) 0 d
Fe6 Fe3+ 8 j 0.7097(2) 0.1644(1) 0.1332(1) 0.91(5) 0 d
Ti4 Ti4+ 8 j 0.7097(2) 0.1644(1) 0.1332(1) 0.09(5) 0 d
Fe7 Fe3+ 8 j 0.9835(2) 0.0858(1) 0.1335(1) 0.88(4) 0 d
Ti5 Ti4+ 8 j 0.9835(2) 0.0858(1) 0.1335(1) 0.12(4) 0 d
Fe8 Fe3+ 4 i 0.2697(3) 0.5 0.2594(2) 0.68(6) 0 d
Ti6 Ti4+ 4 i 0.2697(3) 0.5 0.2594(2) 0.32(6) 0 d
Fe9 Fe3+ 8 j 0.5098(2) 0.0927(1) 0.2502(1) 0.24(4) 0 d
Ti7 Ti4+ 8 j 0.5098(2) 0.0927(1) 0.2502(1) 0.76(1) 0 d
Fe10 Fe3+ 4 i 0.2368(3) 0. 0.2519(2) 0.33(6) 0 d
Ti8 Ti4+ 4 i 0.2368(3) 0. 0.2519(2) 0.67(6) 0 d
Fe11 Fe3+ 8 j 0.2396(2) 0.1762(1) 0.2487(1) 0.58(5) 0 d
Ti9 Ti4+ 8 j 0.2396(2) 0.1762(1) 0.2487(1) 0.42(5) 0 d
Fe12 Fe3+ 8 j 0.1370(2) 0.3250(1) 0.3803(1) 0.37(5) 0 d
Ti10 Ti4+ 8 j 0.1370(2) 0.3250(1) 0.3803(1) 0.63(5) 0 d
Fe13 Fe3+ 4 i 0.1132(3) 0. 0.3807(2) 0.30(6) 0 d
Ti11 Ti4+ 4 i 0.1132(3) 0. 0.3807(2) 0.70(6) 0 d
Fe14 Fe3+ 4 i 0.4714(3) 0. 0.4044(2) 1. 0 d
Fe15 Fe3+ 4 h 0. 0.1665(2) 0.5 0.39(6) 0 d
Ti12 Ti4+ 4 h 0. 0.1665(2) 0.5 0.61(6) 0 d
O1 O2- 4 i 0.3054(3) 0. 0.4331(7) 1. 0 d
O2 O2- 8 j 0.3168(9) 0.3322(5) 0.4373(5) 1. 0 d
O3 O2- 8 j 0.0626(9) 0.0830(5) 0.4385(5) 1. 0 d
O4 O2- 8 j 0.0658(9) 0.2493(5) 0.4378(5) 1. 0 d
O5 O2- 8 j 0.0681(9) 0.4108(5) 0.4322(5) 1. 0 d
O6 O2- 8 j 0.453(1) 0.1683(5) 0.3111(5) 1. 0 d
O7 O2- 4 i 0.4342(14) 0.5 0.3199(7) 1. 0 d
O8 O2- 4 i 0.4397(12) 0. 0.3045(6) 1. 0 d
O9 O2- 8 j 0.1832(9) 0.0796(5) 0.3113(5) 1. 0 d
O10 O2- 8 j 0.1987(10) 0.2428(5) 0.3191(5) 1. 0 d
O11 O2- 8 j 0.1893(9) 0.4126(5) 0.3104(5) 1. 0 d
O12 O2- 8 j 0.0620(9) 0.1711(5) 0.1896(5) 1. 0 d
O13 O2- 8 j 0.0597(9) 0.3377(5) 0.1824(5) 1. 0 d
O14 O2- 4 i 0.0792(13) 0. 0.1837(7) 1. 0 d
O15 O2- 4 i 0.0777(13) 0.5 0.1961(7) 1. 0 d
O16 O2- 8 j 0.3186(9) 0.0857(5) 0.2024(5) 1. 0 d
O17 O2- 8 j 0.3092(10) 0.2520(5) 0.1899(5) 1. 0 d
O18 O2- 8 j 0.3137(9) 0.4218(5) 0.1839(5) 1. 0 d
O19 O2- 8 j 0.3558(9) 0.1675(5) 0.0597(5) 1. 0 d
O20 O2- 8 j 0.3641(9) 0.3305(5) 0.0743(4) 1. 0 d
O21 O2- 4 i 0.3762(15) 0.5 0.0714(7) 1. 0 d
O22 O2- 8 j 0.1009(9) 0.0814(5) 0.0599(5) 1. 0 d
O23 O2- 8 j 0.0978(9) 0.2594(5) 0.0659(5) 1. 0 d
O24 O2- 8 j 0.109(1) 0.4175(5) 0.0605(5) 1. 0 d

loop_
_atom_type_symbol
_atom_type_oxidation_number
Ba2+ 2.000
Fe3+ 3.044
Ti4+ 4.000
O2- -2.000
